data_4130612
loop_
_publ_author_name
'Anaby, Aviel'
'Feller, Moran'
'Ben-David, Yehoshoa'
'Leitus, Gregory'
'Diskin-Posner, Yael'
'Shimon, Linda J. W.'
'Milstein, David'

_publ_section_title
;
 Bottom-Up Construction of a CO2-Based Cycle for the Photocarbonylation of
 Benzene, Promoted by a Rhodium(I) Pincer Complex.
;
_journal_issue 31
_journal_name_full 'Journal of the American Chemical Society'
_journal_page_first 9941
_journal_page_last 9950
_journal_paper_doi 10.1021/jacs.6b05128
_journal_volume 138
_journal_year 2016
_chemical_formula_moiety 'C30 H50 N O3 P2 Rh S'
_chemical_formula_sum 'C30 H50 N O3 P2 Rh S'
_chemical_formula_weight 669.62
_space_group_crystal_system monoclinic
_space_group_IT_number 14
_space_group_name_Hall '-P 2ybc'
_space_group_name_H-M_alt 'P 1 21/c 1'
_atom_sites_solution_hydrogens geom
_audit_creation_method SHELXL-2013
_cell_angle_alpha 90
_cell_angle_beta 117.771(3)
_cell_angle_gamma 90
_cell_formula_units_Z 8
_cell_length_a 16.7779(11)
_cell_length_b 16.3310(10)
_cell_length_c 27.0224(15)
_cell_measurement_reflns_used 74951
_cell_measurement_temperature 100(2)
_cell_measurement_theta_max 27.10
_cell_measurement_theta_min 2.65
_cell_volume 6551.3(7)
_computing_cell_refinement 'Bruker Apex2'
_computing_data_collection 'Bruker Apex2'
_computing_data_reduction 'Bruker Apex2'
_computing_structure_refinement 'SHELXL-2013 (Sheldrick, 2013)'
_computing_structure_solution 'SHELXL-2013 (Sheldrick, 2013)'
_diffrn_ambient_temperature 100(2)
_diffrn_measured_fraction_theta_full 0.998
_diffrn_measured_fraction_theta_max 0.999
_diffrn_measurement_device_type 'Bruker KappaApexII CCD'
_diffrn_measurement_method 'phi and omega scans'
_diffrn_radiation_type MoK\a
_diffrn_radiation_wavelength 0.71073
_diffrn_reflns_av_R_equivalents 0.1200
_diffrn_reflns_av_unetI/netI 0.1031
_diffrn_reflns_Laue_measured_fraction_full 0.998
_diffrn_reflns_Laue_measured_fraction_max 0.999
_diffrn_reflns_limit_h_max 21
_diffrn_reflns_limit_h_min -21
_diffrn_reflns_limit_k_max 20
_diffrn_reflns_limit_k_min -20
_diffrn_reflns_limit_l_max 34
_diffrn_reflns_limit_l_min -34
_diffrn_reflns_number 74951
_diffrn_reflns_point_group_measured_fraction_full 0.998
_diffrn_reflns_point_group_measured_fraction_max 0.999
_diffrn_reflns_theta_full 25.242
_diffrn_reflns_theta_max 27.102
_diffrn_reflns_theta_min 2.636
_diffrn_source sealed-tube
_exptl_absorpt_coefficient_mu 0.713
_exptl_absorpt_correction_T_max 0.965
_exptl_absorpt_correction_T_min 0.895
_exptl_absorpt_correction_type multi-scan
_exptl_absorpt_process_details SADABS
_exptl_crystal_colour orange
_exptl_crystal_density_diffrn 1.358
_exptl_crystal_description prism
_exptl_crystal_F_000 2816
_exptl_crystal_size_max 0.160
_exptl_crystal_size_mid 0.130
_exptl_crystal_size_min 0.050
_refine_diff_density_max 1.145
_refine_diff_density_min -0.964
_refine_diff_density_rms 0.120
_refine_ls_extinction_method none
_refine_ls_goodness_of_fit_ref 1.004
_refine_ls_hydrogen_treatment constr
_refine_ls_matrix_type full
_refine_ls_number_parameters 730
_refine_ls_number_reflns 14439
_refine_ls_number_restraints 6
_refine_ls_restrained_S_all 1.004
_refine_ls_R_factor_all 0.1110
_refine_ls_R_factor_gt 0.0511
_refine_ls_shift/su_max 0.001
_refine_ls_shift/su_mean 0.000
_refine_ls_structure_factor_coef Fsqd
_refine_ls_weighting_details 'w=1/[\s^2^(Fo^2^)+(0.0330P)^2^+0.6383P] where P=(Fo^2^+2Fc^2^)/3'
_refine_ls_weighting_scheme calc
_refine_ls_wR_factor_gt 0.0882
_refine_ls_wR_factor_ref 0.1080
_reflns_Friedel_coverage 0.000
_reflns_number_gt 8510
_reflns_number_total 14439
_reflns_threshold_expression 'I > 2\s(I)'
_cod_data_source_file ja6b05128_si_002.cif
_cod_data_source_block complex9
_cod_original_sg_symbol_H-M 'P 21/c'
_cod_database_code 4130612
_shelx_space_group_comment
;
The symmetry employed for this shelxl refinement is uniquely defined
by the following loop, which should always be used as a source of
symmetry information in preference to the above space-group names.
They are only intended as comments.
;
_shelx_estimated_absorpt_t_min 0.895
_shelx_estimated_absorpt_t_max 0.965
_shelxl_version_number 2013-4

loop_
_space_group_symop_operation_xyz
'x, y, z'
'-x, y+1/2, -z+1/2'
'-x, -y, -z'
'x, -y-1/2, z-1/2'

loop_
_atom_site_label
_atom_site_type_symbol
_atom_site_fract_x
_atom_site_fract_y
_atom_site_fract_z
_atom_site_U_iso_or_equiv
_atom_site_adp_type
_atom_site_occupancy
_atom_site_site_symmetry_order
_atom_site_calc_flag
_atom_site_refinement_flags_posn
_atom_site_refinement_flags_adp
_atom_site_refinement_flags_occupancy
_atom_site_disorder_assembly
_atom_site_disorder_group
Rh1 Rh -0.02987(2) -0.26448(2) -0.35575(2) 0.01380(9) Uani 1 1 d . . . . .
S1 S -0.12847(8) -0.08660(7) -0.35194(5) 0.0209(3) Uani 1 1 d . . . . .
P1 P -0.04327(7) -0.32630(7) -0.28345(5) 0.0146(3) Uani 1 1 d . . . . .
P2 P 0.02213(8) -0.22106(7) -0.41559(5) 0.0173(3) Uani 1 1 d . . . . .
O1 O -0.12498(19) -0.16947(17) -0.37125(12) 0.0198(7) Uani 1 1 d . . . . .
O2 O -0.1582(2) -0.0854(2) -0.30984(13) 0.0386(10) Uani 1 1 d . . . . .
O3 O -0.0474(2) -0.04021(19) -0.33791(14) 0.0350(9) Uani 1 1 d . . . . .
N1 N 0.0380(2) -0.3675(2) -0.35437(15) 0.0164(8) Uani 1 1 d . . . . .
C1 C 0.0497(3) -0.3998(3) -0.26349(18) 0.0207(11) Uani 1 1 d . . . . .
H1A H 0.1063 -0.3747 -0.2350 0.025 Uiso 1 1 calc R U . . .
H1B H 0.0373 -0.4489 -0.2467 0.025 Uiso 1 1 calc R U . . .
C2 C 0.0612(3) -0.4245(3) -0.31253(19) 0.0194(10) Uani 1 1 d . . . . .
C3 C 0.0965(3) -0.5003(3) -0.3155(2) 0.0264(12) Uani 1 1 d . . . . .
H3 H 0.1099 -0.5395 -0.2867 0.032 Uiso 1 1 calc R U . . .
C4 C 0.1123(3) -0.5191(3) -0.3599(2) 0.0251(12) Uani 1 1 d . . . . .
H4 H 0.1357 -0.5710 -0.3625 0.030 Uiso 1 1 calc R U . . .
C5 C 0.0931(3) -0.4603(3) -0.4004(2) 0.0264(12) Uani 1 1 d . . . . .
H5 H 0.1050 -0.4712 -0.4309 0.032 Uiso 1 1 calc R U . . .
C6 C 0.0567(3) -0.3854(3) -0.39726(19) 0.0210(11) Uani 1 1 d . . . . .
C7 C 0.0360(3) -0.3219(3) -0.44158(19) 0.0201(11) Uani 1 1 d . . . . .
H7A H -0.0200 -0.3368 -0.4755 0.024 Uiso 1 1 calc R U . . .
H7B H 0.0856 -0.3193 -0.4517 0.024 Uiso 1 1 calc R U . . .
C8 C -0.0101(3) -0.2692(3) -0.21597(18) 0.0223(11) Uani 1 1 d . . . . .
C9 C 0.0545(3) -0.2021(3) -0.21504(19) 0.0285(12) Uani 1 1 d . . . . .
H9A H 0.0796 -0.1733 -0.1791 0.043 Uiso 1 1 calc R U . . .
H9B H 0.0217 -0.1631 -0.2454 0.043 Uiso 1 1 calc R U . . .
H9C H 0.1035 -0.2269 -0.2200 0.043 Uiso 1 1 calc R U . . .
C10 C -0.0920(3) -0.2289(3) -0.21456(19) 0.0268(12) Uani 1 1 d . . . . .
H10A H -0.0714 -0.1934 -0.1816 0.040 Uiso 1 1 calc R U . . .
H10B H -0.1317 -0.2715 -0.2127 0.040 Uiso 1 1 calc R U . . .
H10C H -0.1251 -0.1961 -0.2485 0.040 Uiso 1 1 calc R U . . .
C11 C 0.0385(3) -0.3241(3) -0.16404(18) 0.0294(12) Uani 1 1 d . . . . .
H11A H 0.0956 -0.3432 -0.1616 0.044 Uiso 1 1 calc R U . . .
H11B H 0.0005 -0.3713 -0.1671 0.044 Uiso 1 1 calc R U . . .
H11C H 0.0504 -0.2927 -0.1304 0.044 Uiso 1 1 calc R U . . .
C12 C -0.1448(3) -0.3915(3) -0.30200(18) 0.0166(10) Uani 1 1 d . . . . .
C13 C -0.1465(3) -0.4401(3) -0.25402(18) 0.0212(11) Uani 1 1 d . . . . .
H13A H -0.1509 -0.4021 -0.2273 0.032 Uiso 1 1 calc R U . . .
H13B H -0.0910 -0.4722 -0.2351 0.032 Uiso 1 1 calc R U . . .
H13C H -0.1986 -0.4769 -0.2690 0.032 Uiso 1 1 calc R U . . .
C14 C -0.1483(3) -0.4527(3) -0.34656(18) 0.0226(11) Uani 1 1 d . . . . .
H14A H -0.0986 -0.4918 -0.3292 0.034 Uiso 1 1 calc R U . . .
H14B H -0.1429 -0.4228 -0.3763 0.034 Uiso 1 1 calc R U . . .
H14C H -0.2058 -0.4822 -0.3625 0.034 Uiso 1 1 calc R U . . .
C15 C -0.2289(3) -0.3364(3) -0.33019(19) 0.0240(11) Uani 1 1 d . . . . .
H15A H -0.2833 -0.3704 -0.3453 0.036 Uiso 1 1 calc R U . . .
H15B H -0.2268 -0.3054 -0.3606 0.036 Uiso 1 1 calc R U . . .
H15C H -0.2301 -0.2982 -0.3026 0.036 Uiso 1 1 calc R U . . .
C16 C 0.1395(3) -0.1771(3) -0.3783(2) 0.0252(12) Uani 1 1 d . . . . .
C17 C 0.1394(3) -0.1029(3) -0.3441(2) 0.0358(14) Uani 1 1 d . . . . .
H17A H 0.1106 -0.1175 -0.3210 0.054 Uiso 1 1 calc R U . . .
H17B H 0.1059 -0.0580 -0.3693 0.054 Uiso 1 1 calc R U . . .
H17C H 0.2015 -0.0855 -0.3199 0.054 Uiso 1 1 calc R U . . .
C18 C 0.1801(3) -0.1537(3) -0.4170(2) 0.0396(14) Uani 1 1 d . . . . .
H18A H 0.2442 -0.1409 -0.3943 0.059 Uiso 1 1 calc R U . . .
H18B H 0.1486 -0.1057 -0.4393 0.059 Uiso 1 1 calc R U . . .
H18C H 0.1735 -0.1996 -0.4420 0.059 Uiso 1 1 calc R U . . .
C19 C 0.1999(3) -0.2425(3) -0.3371(2) 0.0324(13) Uani 1 1 d . . . . .
H19A H 0.2605 -0.2200 -0.3146 0.049 Uiso 1 1 calc R U . . .
H19B H 0.2034 -0.2903 -0.3579 0.049 Uiso 1 1 calc R U . . .
H19C H 0.1745 -0.2589 -0.3125 0.049 Uiso 1 1 calc R U . . .
C20 C -0.0508(3) -0.1647(3) -0.48238(19) 0.0222(11) Uani 1 1 d . . . . .
C21 C -0.1470(3) -0.1953(3) -0.50105(19) 0.0283(12) Uani 1 1 d . . . . .
H21A H -0.1893 -0.1636 -0.5335 0.042 Uiso 1 1 calc R U . . .
H21B H -0.1622 -0.1886 -0.4704 0.042 Uiso 1 1 calc R U . . .
H21C H -0.1511 -0.2534 -0.5112 0.042 Uiso 1 1 calc R U . . .
C22 C -0.0267(3) -0.1783(3) -0.5298(2) 0.0343(13) Uani 1 1 d . . . . .
H22A H -0.0675 -0.1462 -0.5625 0.051 Uiso 1 1 calc R U . . .
H22B H -0.0329 -0.2366 -0.5396 0.051 Uiso 1 1 calc R U . . .
H22C H 0.0355 -0.1609 -0.5176 0.051 Uiso 1 1 calc R U . . .
C23 C -0.0471(3) -0.0731(3) -0.4692(2) 0.0296(12) Uani 1 1 d . . . . .
H23A H 0.0115 -0.0509 -0.4622 0.044 Uiso 1 1 calc R U . . .
H23B H -0.0554 -0.0653 -0.4359 0.044 Uiso 1 1 calc R U . . .
H23C H -0.0951 -0.0445 -0.5010 0.044 Uiso 1 1 calc R U . . .
C24 C -0.2161(3) -0.0395(3) -0.41163(18) 0.0199(11) Uani 1 1 d . . . . .
C25 C -0.3025(3) -0.0705(3) -0.4342(2) 0.0298(13) Uani 1 1 d . . . . .
H25 H -0.3153 -0.1168 -0.4178 0.036 Uiso 1 1 calc R U . . .
C26 C -0.3712(4) -0.0332(3) -0.4814(2) 0.0433(16) Uani 1 1 d . . . . .
H26 H -0.4308 -0.0542 -0.4967 0.052 Uiso 1 1 calc R U . . .
C27 C -0.3537(4) 0.0341(4) -0.5063(2) 0.0437(16) Uani 1 1 d . . . . .
C28 C -0.4298(4) 0.0721(4) -0.5588(2) 0.075(2) Uani 1 1 d . . . . .
H28A H -0.4185 0.1308 -0.5597 0.112 Uiso 1 1 calc R U . . .
H28B H -0.4873 0.0641 -0.5582 0.112 Uiso 1 1 calc R U . . .
H28C H -0.4323 0.0458 -0.5921 0.112 Uiso 1 1 calc R U . . .
C29 C -0.2682(4) 0.0651(3) -0.4827(2) 0.0425(15) Uani 1 1 d . . . . .
H29 H -0.2556 0.1122 -0.4985 0.051 Uiso 1 1 calc R U . . .
C30 C -0.1986(3) 0.0282(3) -0.4351(2) 0.0315(13) Uani 1 1 d . . . . .
H30 H -0.1394 0.0501 -0.4193 0.038 Uiso 1 1 calc R U . . .
Rh2 Rh 0.51984(2) -0.23666(2) -0.15009(2) 0.01251(9) Uani 1 1 d . . . . .
S2 S 0.67009(10) -0.09038(9) -0.13453(6) 0.0375(4) Uani 1 1 d . . . . .
P3 P 0.48080(7) -0.20398(7) -0.08281(5) 0.0128(2) Uani 1 1 d . . . . .
P4 P 0.53887(8) -0.29425(7) -0.22213(5) 0.0155(3) Uani 1 1 d . . . . .
O4 O 0.6084(2) -0.1357(2) -0.12256(13) 0.0320(9) Uani 1 1 d . . . . .
O5A O 0.6387(5) -0.0444(3) -0.18207(18) 0.043(2) Uani 0.777(9) 1 d . . P A 1
O6A O 0.7455(3) -0.1499(3) -0.1267(2) 0.046(2) Uani 0.777(9) 1 d . . P A 1
O5B O 0.5705(13) -0.0304(9) -0.1759(7) 0.041(7) Uani 0.223(9) 1 d . . P A 2
O6B O 0.7035(12) -0.0941(12) -0.1693(8) 0.043(6) Uani 0.223(9) 1 d . U P A 2
N2 N 0.4305(2) -0.3286(2) -0.16706(15) 0.0170(8) Uani 1 1 d . . . . .
C31 C 0.4353(3) -0.3035(2) -0.07631(17) 0.0146(10) Uani 1 1 d . . . . .
H31A H 0.4837 -0.3366 -0.0469 0.018 Uiso 1 1 calc R U . . .
H31B H 0.3874 -0.2951 -0.0652 0.018 Uiso 1 1 calc R U . . .
C32 C 0.3978(3) -0.3480(3) -0.13065(18) 0.0164(10) Uani 1 1 d . . . . .
C33 C 0.3342(3) -0.4093(3) -0.1428(2) 0.0253(12) Uani 1 1 d . . . . .
H33 H 0.3117 -0.4205 -0.1171 0.030 Uiso 1 1 calc R U . . .
C34 C 0.3032(3) -0.4541(3) -0.1914(2) 0.0309(13) Uani 1 1 d . . . . .
H34 H 0.2601 -0.4965 -0.1994 0.037 Uiso 1 1 calc R U . . .
C35 C 0.3364(3) -0.4356(3) -0.22819(19) 0.0263(12) Uani 1 1 d . . . . .
H35 H 0.3171 -0.4658 -0.2619 0.032 Uiso 1 1 calc R U . . .
C36 C 0.3979(3) -0.3730(3) -0.21553(18) 0.0195(10) Uani 1 1 d . . . . .
C37 C 0.4305(3) -0.3497(3) -0.25680(18) 0.0201(10) Uani 1 1 d . . . . .
H37A H 0.3849 -0.3146 -0.2863 0.024 Uiso 1 1 calc R U . . .
H37B H 0.4380 -0.3997 -0.2749 0.024 Uiso 1 1 calc R U . . .
C38 C 0.5715(3) -0.1841(3) -0.00947(18) 0.0182(10) Uani 1 1 d . . . . .
C39 C 0.5973(3) -0.0937(3) -0.00031(18) 0.0229(11) Uani 1 1 d . . . . .
H39A H 0.6120 -0.0747 -0.0295 0.034 Uiso 1 1 calc R U . . .
H39B H 0.6497 -0.0864 0.0364 0.034 Uiso 1 1 calc R U . . .
H39C H 0.5466 -0.0617 -0.0020 0.034 Uiso 1 1 calc R U . . .
C40 C 0.5461(3) -0.2129(3) 0.03619(17) 0.0249(11) Uani 1 1 d . . . . .
H40A H 0.4920 -0.1838 0.0316 0.037 Uiso 1 1 calc R U . . .
H40B H 0.5959 -0.2011 0.0733 0.037 Uiso 1 1 calc R U . . .
H40C H 0.5343 -0.2719 0.0325 0.037 Uiso 1 1 calc R U . . .
C41 C 0.6535(3) -0.2334(3) -0.00350(18) 0.0217(10) Uani 1 1 d . . . . .
H41A H 0.7016 -0.2299 0.0352 0.033 Uiso 1 1 calc R U . . .
H41B H 0.6750 -0.2110 -0.0288 0.033 Uiso 1 1 calc R U . . .
H41C H 0.6362 -0.2908 -0.0131 0.033 Uiso 1 1 calc R U . . .
C42 C 0.3845(3) -0.1306(3) -0.10354(19) 0.0211(11) Uani 1 1 d . . . . .
C43 C 0.3533(3) -0.1165(3) -0.0596(2) 0.0274(12) Uani 1 1 d . . . . .
H43A H 0.2999 -0.0812 -0.0751 0.041 Uiso 1 1 calc R U . . .
H43B H 0.4016 -0.0900 -0.0268 0.041 Uiso 1 1 calc R U . . .
H43C H 0.3384 -0.1691 -0.0485 0.041 Uiso 1 1 calc R U . . .
C44 C 0.3062(3) -0.1670(3) -0.15613(19) 0.0292(12) Uani 1 1 d . . . . .
H44A H 0.2562 -0.1279 -0.1714 0.044 Uiso 1 1 calc R U . . .
H44B H 0.2861 -0.2180 -0.1464 0.044 Uiso 1 1 calc R U . . .
H44C H 0.3264 -0.1783 -0.1841 0.044 Uiso 1 1 calc R U . . .
C45 C 0.4109(3) -0.0497(3) -0.1210(2) 0.0261(12) Uani 1 1 d . . . . .
H45A H 0.4604 -0.0242 -0.0882 0.039 Uiso 1 1 calc R U . . .
H45B H 0.3589 -0.0127 -0.1364 0.039 Uiso 1 1 calc R U . . .
H45C H 0.4304 -0.0605 -0.1494 0.039 Uiso 1 1 calc R U . . .
C46 C 0.6258(3) -0.3777(3) -0.20083(18) 0.0210(11) Uani 1 1 d . . . . .
C47 C 0.6070(3) -0.4349(3) -0.16276(19) 0.0270(12) Uani 1 1 d . . . . .
H47A H 0.6540 -0.4770 -0.1475 0.041 Uiso 1 1 calc R U . . .
H47B H 0.5482 -0.4612 -0.1843 0.041 Uiso 1 1 calc R U . . .
H47C H 0.6066 -0.4033 -0.1320 0.041 Uiso 1 1 calc R U . . .
C48 C 0.7196(3) -0.3402(3) -0.16591(19) 0.0288(12) Uani 1 1 d . . . . .
H48A H 0.7639 -0.3841 -0.1486 0.043 Uiso 1 1 calc R U . . .
H48B H 0.7189 -0.3052 -0.1367 0.043 Uiso 1 1 calc R U . . .
H48C H 0.7360 -0.3074 -0.1902 0.043 Uiso 1 1 calc R U . . .
C49 C 0.6237(3) -0.4273(3) -0.24959(19) 0.0287(12) Uani 1 1 d . . . . .
H49A H 0.5626 -0.4481 -0.2728 0.043 Uiso 1 1 calc R U . . .
H49B H 0.6657 -0.4734 -0.2349 0.043 Uiso 1 1 calc R U . . .
H49C H 0.6413 -0.3921 -0.2722 0.043 Uiso 1 1 calc R U . . .
C50 C 0.5327(3) -0.2332(3) -0.28328(18) 0.0222(11) Uani 1 1 d . . . . .
C51 C 0.6268(3) -0.2043(3) -0.2726(2) 0.0334(13) Uani 1 1 d . . . . .
H51A H 0.6206 -0.1641 -0.3011 0.050 Uiso 1 1 calc R U . . .
H51B H 0.6616 -0.2514 -0.2744 0.050 Uiso 1 1 calc R U . . .
H51C H 0.6581 -0.1791 -0.2355 0.050 Uiso 1 1 calc R U . . .
C52 C 0.4760(3) -0.1569(3) -0.28689(19) 0.0288(12) Uani 1 1 d . . . . .
H52A H 0.4164 -0.1740 -0.2925 0.043 Uiso 1 1 calc R U . . .
H52B H 0.4694 -0.1226 -0.3184 0.043 Uiso 1 1 calc R U . . .
H52C H 0.5063 -0.1255 -0.2521 0.043 Uiso 1 1 calc R U . . .
C53 C 0.4876(3) -0.2781(3) -0.33957(18) 0.0311(13) Uani 1 1 d . . . . .
H53A H 0.5181 -0.3305 -0.3364 0.047 Uiso 1 1 calc R U . . .
H53B H 0.4917 -0.2445 -0.3683 0.047 Uiso 1 1 calc R U . . .
H53C H 0.4241 -0.2880 -0.3500 0.047 Uiso 1 1 calc R U . . .
C54 C 0.7237(3) -0.0222(3) -0.07728(18) 0.0176(10) Uani 1 1 d . . . . .
C55 C 0.7936(3) -0.0500(3) -0.0275(2) 0.0311(13) Uani 1 1 d . . . . .
H55 H 0.8101 -0.1062 -0.0230 0.037 Uiso 1 1 calc R U . . .
C56 C 0.8388(3) 0.0044(4) 0.0154(2) 0.0387(15) Uani 1 1 d . . . . .
H56 H 0.8865 -0.0151 0.0495 0.046 Uiso 1 1 calc R U . . .
C57 C 0.8172(3) 0.0858(3) 0.0106(2) 0.0309(13) Uani 1 1 d . . . . .
C58 C 0.8692(4) 0.1456(4) 0.0573(2) 0.068(2) Uani 1 1 d . . . . .
H58A H 0.9318 0.1271 0.0785 0.102 Uiso 1 1 calc R U . . .
H58B H 0.8417 0.1486 0.0823 0.102 Uiso 1 1 calc R U . . .
H58C H 0.8680 0.1999 0.0415 0.102 Uiso 1 1 calc R U . . .
C59 C 0.7460(3) 0.1124(3) -0.0389(2) 0.0310(13) Uani 1 1 d . . . . .
H59 H 0.7283 0.1683 -0.0428 0.037 Uiso 1 1 calc R U . . .
C60 C 0.7005(3) 0.0589(3) -0.08272(19) 0.0247(11) Uani 1 1 d . . . . .
H60 H 0.6529 0.0784 -0.1168 0.030 Uiso 1 1 calc R U . . .

loop_
_atom_site_aniso_label
_atom_site_aniso_U_11
_atom_site_aniso_U_22
_atom_site_aniso_U_33
_atom_site_aniso_U_23
_atom_site_aniso_U_13
_atom_site_aniso_U_12
Rh1 0.01333(18) 0.01478(19) 0.01598(19) 0.00230(15) 0.00910(15) 0.00250(16)
S1 0.0237(6) 0.0180(6) 0.0185(6) -0.0023(5) 0.0078(5) 0.0051(5)
P1 0.0134(6) 0.0178(6) 0.0130(6) 0.0003(5) 0.0066(5) -0.0001(5)
P2 0.0179(6) 0.0176(7) 0.0213(6) 0.0040(5) 0.0132(5) 0.0027(5)
O1 0.0197(17) 0.0148(17) 0.0214(18) -0.0033(14) 0.0066(14) 0.0042(14)
O2 0.048(2) 0.049(2) 0.027(2) 0.0067(17) 0.0238(18) 0.0264(19)
O3 0.0223(19) 0.023(2) 0.046(2) -0.0041(16) 0.0038(17) -0.0040(16)
N1 0.0127(19) 0.016(2) 0.024(2) 0.0054(16) 0.0108(17) 0.0027(16)
C1 0.013(2) 0.027(3) 0.022(3) 0.002(2) 0.009(2) 0.002(2)
C2 0.012(2) 0.021(3) 0.025(3) 0.005(2) 0.008(2) 0.002(2)
C3 0.028(3) 0.020(3) 0.038(3) 0.010(2) 0.021(2) 0.009(2)
C4 0.025(3) 0.015(3) 0.045(3) 0.002(2) 0.025(2) 0.007(2)
C5 0.027(3) 0.027(3) 0.036(3) -0.002(2) 0.023(2) 0.002(2)
C6 0.023(3) 0.019(3) 0.027(3) 0.003(2) 0.017(2) 0.001(2)
C7 0.025(3) 0.019(3) 0.029(3) 0.002(2) 0.023(2) 0.001(2)
C8 0.031(3) 0.018(3) 0.016(2) -0.006(2) 0.009(2) -0.008(2)
C9 0.030(3) 0.027(3) 0.021(3) -0.005(2) 0.007(2) -0.014(2)
C10 0.047(3) 0.016(3) 0.026(3) -0.007(2) 0.024(2) -0.003(2)
C11 0.040(3) 0.028(3) 0.013(2) -0.003(2) 0.006(2) -0.010(2)
C12 0.016(2) 0.015(3) 0.018(2) -0.0014(19) 0.0080(19) -0.0013(19)
C13 0.017(2) 0.023(3) 0.026(3) 0.004(2) 0.012(2) 0.003(2)
C14 0.023(3) 0.018(3) 0.023(3) -0.003(2) 0.007(2) -0.002(2)
C15 0.019(3) 0.028(3) 0.024(3) 0.002(2) 0.009(2) -0.001(2)
C16 0.013(2) 0.032(3) 0.036(3) 0.001(2) 0.016(2) 0.000(2)
C17 0.020(3) 0.038(3) 0.045(3) -0.008(3) 0.012(3) -0.004(2)
C18 0.029(3) 0.044(4) 0.056(4) 0.007(3) 0.028(3) -0.004(3)
C19 0.013(2) 0.035(3) 0.043(3) 0.003(2) 0.008(2) 0.000(2)
C20 0.024(3) 0.023(3) 0.028(3) 0.006(2) 0.019(2) 0.005(2)
C21 0.028(3) 0.033(3) 0.020(3) 0.003(2) 0.008(2) 0.001(2)
C22 0.041(3) 0.041(3) 0.030(3) 0.015(2) 0.023(3) 0.015(3)
C23 0.035(3) 0.024(3) 0.035(3) 0.011(2) 0.021(3) 0.006(2)
C24 0.025(3) 0.018(3) 0.016(2) -0.0032(19) 0.008(2) 0.006(2)
C25 0.029(3) 0.013(3) 0.034(3) -0.009(2) 0.004(2) 0.003(2)
C26 0.027(3) 0.032(3) 0.042(4) -0.020(3) -0.008(3) 0.008(3)
C27 0.062(4) 0.038(4) 0.021(3) 0.002(3) 0.011(3) 0.033(3)
C28 0.090(5) 0.090(6) 0.027(3) 0.007(3) 0.012(3) 0.071(4)
C29 0.059(4) 0.042(4) 0.044(4) 0.021(3) 0.039(3) 0.027(3)
C30 0.029(3) 0.040(3) 0.034(3) 0.008(3) 0.022(3) 0.009(3)
Rh2 0.01294(18) 0.01271(19) 0.01388(18) -0.00165(15) 0.00792(14) -0.00242(15)
S2 0.0614(10) 0.0309(8) 0.0379(8) -0.0173(7) 0.0379(8) -0.0302(8)
P3 0.0131(6) 0.0124(6) 0.0148(6) -0.0009(5) 0.0080(5) -0.0005(5)
P4 0.0168(6) 0.0166(6) 0.0170(6) -0.0020(5) 0.0111(5) -0.0013(5)
O4 0.034(2) 0.041(2) 0.0245(19) -0.0098(16) 0.0160(16) -0.0277(17)
O5A 0.082(5) 0.025(3) 0.016(3) -0.005(2) 0.017(3) -0.027(3)
O6A 0.034(3) 0.034(3) 0.086(5) -0.026(3) 0.043(3) -0.006(2)
O5B 0.038(12) 0.018(9) 0.032(10) 0.002(7) -0.013(8) -0.012(8)
O6B 0.047(9) 0.056(10) 0.043(9) -0.021(7) 0.035(7) -0.017(7)
N2 0.018(2) 0.014(2) 0.021(2) 0.0004(16) 0.0099(17) 0.0002(17)
C31 0.017(2) 0.013(2) 0.018(2) 0.0007(18) 0.0117(19) -0.0042(19)
C32 0.018(2) 0.014(2) 0.022(3) -0.0005(19) 0.014(2) -0.0034(19)
C33 0.026(3) 0.025(3) 0.031(3) -0.001(2) 0.019(2) -0.008(2)
C34 0.033(3) 0.024(3) 0.035(3) -0.010(2) 0.015(3) -0.018(2)
C35 0.033(3) 0.023(3) 0.022(3) -0.009(2) 0.012(2) -0.010(2)
C36 0.023(3) 0.017(3) 0.018(2) -0.0002(19) 0.009(2) 0.000(2)
C37 0.023(3) 0.019(3) 0.016(2) -0.0058(19) 0.007(2) -0.004(2)
C38 0.017(2) 0.018(3) 0.019(2) -0.0039(19) 0.007(2) -0.003(2)
C39 0.022(3) 0.026(3) 0.021(3) -0.005(2) 0.010(2) -0.002(2)
C40 0.026(3) 0.032(3) 0.015(2) -0.003(2) 0.009(2) -0.007(2)
C41 0.019(2) 0.026(3) 0.021(2) 0.003(2) 0.010(2) -0.003(2)
C42 0.015(2) 0.024(3) 0.025(3) 0.001(2) 0.009(2) 0.003(2)
C43 0.029(3) 0.025(3) 0.035(3) 0.002(2) 0.021(2) 0.006(2)
C44 0.019(3) 0.032(3) 0.034(3) 0.001(2) 0.010(2) 0.003(2)
C45 0.029(3) 0.022(3) 0.030(3) 0.005(2) 0.016(2) 0.011(2)
C46 0.024(3) 0.018(3) 0.020(3) -0.007(2) 0.009(2) 0.000(2)
C47 0.026(3) 0.025(3) 0.031(3) 0.004(2) 0.014(2) 0.003(2)
C48 0.020(3) 0.037(3) 0.028(3) 0.002(2) 0.009(2) 0.005(2)
C49 0.025(3) 0.029(3) 0.032(3) -0.006(2) 0.013(2) 0.004(2)
C50 0.035(3) 0.019(3) 0.016(2) -0.001(2) 0.014(2) 0.000(2)
C51 0.049(3) 0.031(3) 0.035(3) 0.000(2) 0.031(3) -0.002(3)
C52 0.045(3) 0.022(3) 0.025(3) 0.004(2) 0.021(2) 0.002(2)
C53 0.048(3) 0.030(3) 0.020(3) -0.002(2) 0.020(2) -0.001(3)
C54 0.018(2) 0.017(3) 0.022(3) 0.001(2) 0.014(2) -0.005(2)
C55 0.024(3) 0.029(3) 0.045(3) 0.014(3) 0.020(3) 0.001(2)
C56 0.021(3) 0.065(4) 0.023(3) 0.011(3) 0.004(2) -0.011(3)
C57 0.034(3) 0.048(4) 0.018(3) -0.008(2) 0.018(2) -0.022(3)
C58 0.060(4) 0.112(6) 0.039(4) -0.037(4) 0.030(3) -0.061(4)
C59 0.037(3) 0.025(3) 0.038(3) -0.007(2) 0.024(3) -0.011(3)
C60 0.026(3) 0.026(3) 0.017(3) 0.001(2) 0.006(2) -0.003(2)

loop_
_atom_type_symbol
_atom_type_description
_atom_type_scat_dispersion_real
_atom_type_scat_dispersion_imag
_atom_type_scat_source
C C 0.0033 0.0016 'International Tables Vol C Tables 4.2.6.8 and 6.1.1.4'
H H 0.0000 0.0000 'International Tables Vol C Tables 4.2.6.8 and 6.1.1.4'
N N 0.0061 0.0033 'International Tables Vol C Tables 4.2.6.8 and 6.1.1.4'
O O 0.0106 0.0060 'International Tables Vol C Tables 4.2.6.8 and 6.1.1.4'
P P 0.1023 0.0942 'International Tables Vol C Tables 4.2.6.8 and 6.1.1.4'
Rh Rh -1.1178 0.9187 'International Tables Vol C Tables 4.2.6.8 and 6.1.1.4'
S S 0.1246 0.1234 'International Tables Vol C Tables 4.2.6.8 and 6.1.1.4'

loop_
_geom_angle_atom_site_label_1
_geom_angle_atom_site_label_2
_geom_angle_atom_site_label_3
_geom_angle
N1 Rh1 O1 167.63(13)
N1 Rh1 P2 82.74(10)
O1 Rh1 P2 97.68(9)
N1 Rh1 P1 84.04(10)
O1 Rh1 P1 97.26(9)
P2 Rh1 P1 163.75(4)
O2 S1 O3 114.6(2)
O2 S1 O1 112.4(2)
O3 S1 O1 112.95(19)
O2 S1 C24 105.5(2)
O3 S1 C24 107.0(2)
O1 S1 C24 103.34(19)
C1 P1 C12 104.4(2)
C1 P1 C8 102.2(2)
C12 P1 C8 111.2(2)
C1 P1 Rh1 97.48(15)
C12 P1 Rh1 117.38(14)
C8 P1 Rh1 120.15(15)
C7 P2 C20 102.2(2)
C7 P2 C16 104.9(2)
C20 P2 C16 112.1(2)
C7 P2 Rh1 98.62(14)
C20 P2 Rh1 122.66(14)
C16 P2 Rh1 112.91(16)
S1 O1 Rh1 139.28(18)
C6 N1 C2 117.7(4)
C6 N1 Rh1 120.8(3)
C2 N1 Rh1 121.3(3)
C2 C1 P1 111.2(3)
C2 C1 H1A 109.4
P1 C1 H1A 109.4
C2 C1 H1B 109.4
P1 C1 H1B 109.4
H1A C1 H1B 108.0
N1 C2 C3 121.3(4)
N1 C2 C1 116.6(4)
C3 C2 C1 122.1(4)
C4 C3 C2 120.6(4)
C4 C3 H3 119.7
C2 C3 H3 119.7
C5 C4 C3 117.9(4)
C5 C4 H4 121.0
C3 C4 H4 121.0
C4 C5 C6 120.9(5)
C4 C5 H5 119.6
C6 C5 H5 119.6
N1 C6 C5 121.4(4)
N1 C6 C7 118.1(4)
C5 C6 C7 120.5(4)
C6 C7 P2 109.7(3)
C6 C7 H7A 109.7
P2 C7 H7A 109.7
C6 C7 H7B 109.7
P2 C7 H7B 109.7
H7A C7 H7B 108.2
C9 C8 C11 109.3(4)
C9 C8 C10 109.0(4)
C11 C8 C10 109.0(4)
C9 C8 P1 104.9(3)
C11 C8 P1 112.7(3)
C10 C8 P1 111.7(3)
C8 C9 H9A 109.5
C8 C9 H9B 109.5
H9A C9 H9B 109.5
C8 C9 H9C 109.5
H9A C9 H9C 109.5
H9B C9 H9C 109.5
C8 C10 H10A 109.5
C8 C10 H10B 109.5
H10A C10 H10B 109.5
C8 C10 H10C 109.5
H10A C10 H10C 109.5
H10B C10 H10C 109.5
C8 C11 H11A 109.5
C8 C11 H11B 109.5
H11A C11 H11B 109.5
C8 C11 H11C 109.5
H11A C11 H11C 109.5
H11B C11 H11C 109.5
C13 C12 C15 110.3(4)
C13 C12 C14 108.5(4)
C15 C12 C14 107.4(3)
C13 C12 P1 116.2(3)
C15 C12 P1 108.0(3)
C14 C12 P1 106.0(3)
C12 C13 H13A 109.5
C12 C13 H13B 109.5
H13A C13 H13B 109.5
C12 C13 H13C 109.5
H13A C13 H13C 109.5
H13B C13 H13C 109.5
C12 C14 H14A 109.5
C12 C14 H14B 109.5
H14A C14 H14B 109.5
C12 C14 H14C 109.5
H14A C14 H14C 109.5
H14B C14 H14C 109.5
C12 C15 H15A 109.5
C12 C15 H15B 109.5
H15A C15 H15B 109.5
C12 C15 H15C 109.5
H15A C15 H15C 109.5
H15B C15 H15C 109.5
C17 C16 C19 107.4(4)
C17 C16 C18 109.9(4)
C19 C16 C18 108.3(4)
C17 C16 P2 109.2(3)
C19 C16 P2 107.2(3)
C18 C16 P2 114.5(3)
C16 C17 H17A 109.5
C16 C17 H17B 109.5
H17A C17 H17B 109.5
C16 C17 H17C 109.5
H17A C17 H17C 109.5
H17B C17 H17C 109.5
C16 C18 H18A 109.5
C16 C18 H18B 109.5
H18A C18 H18B 109.5
C16 C18 H18C 109.5
H18A C18 H18C 109.5
H18B C18 H18C 109.5
C16 C19 H19A 109.5
C16 C19 H19B 109.5
H19A C19 H19B 109.5
C16 C19 H19C 109.5
H19A C19 H19C 109.5
H19B C19 H19C 109.5
C22 C20 C23 109.8(4)
C22 C20 C21 109.0(4)
C23 C20 C21 108.5(4)
C22 C20 P2 115.1(3)
C23 C20 P2 108.4(3)
C21 C20 P2 105.7(3)
C20 C21 H21A 109.5
C20 C21 H21B 109.5
H21A C21 H21B 109.5
C20 C21 H21C 109.5
H21A C21 H21C 109.5
H21B C21 H21C 109.5
C20 C22 H22A 109.5
C20 C22 H22B 109.5
H22A C22 H22B 109.5
C20 C22 H22C 109.5
H22A C22 H22C 109.5
H22B C22 H22C 109.5
C20 C23 H23A 109.5
C20 C23 H23B 109.5
H23A C23 H23B 109.5
C20 C23 H23C 109.5
H23A C23 H23C 109.5
H23B C23 H23C 109.5
C30 C24 C25 119.8(4)
C30 C24 S1 120.3(4)
C25 C24 S1 119.9(4)
C24 C25 C26 119.5(5)
C24 C25 H25 120.2
C26 C25 H25 120.2
C27 C26 C25 121.0(5)
C27 C26 H26 119.5
C25 C26 H26 119.5
C29 C27 C26 118.7(5)
C29 C27 C28 121.5(6)
C26 C27 C28 119.8(6)
C27 C28 H28A 109.5
C27 C28 H28B 109.5
H28A C28 H28B 109.5
C27 C28 H28C 109.5
H28A C28 H28C 109.5
H28B C28 H28C 109.5
C27 C29 C30 120.7(5)
C27 C29 H29 119.6
C30 C29 H29 119.6
C24 C30 C29 120.2(5)
C24 C30 H30 119.9
C29 C30 H30 119.9
N2 Rh2 O4 171.27(13)
N2 Rh2 P3 84.01(11)
O4 Rh2 P3 87.26(9)
N2 Rh2 P4 83.42(11)
O4 Rh2 P4 105.30(9)
P3 Rh2 P4 167.41(4)
O6B S2 O4 137.9(8)
O5A S2 O4 119.8(3)
O5A S2 O6A 114.3(3)
O4 S2 O6A 106.2(3)
O6B S2 C54 116.4(7)
O5A S2 C54 107.0(2)
O4 S2 C54 104.8(2)
O6A S2 C54 103.2(2)
O6B S2 O5B 99.4(11)
O4 S2 O5B 82.1(7)
C54 S2 O5B 98.5(5)
C31 P3 C42 104.8(2)
C31 P3 C38 102.73(19)
C42 P3 C38 111.5(2)
C31 P3 Rh2 98.99(14)
C42 P3 Rh2 116.23(15)
C38 P3 Rh2 119.45(14)
C37 P4 C46 103.9(2)
C37 P4 C50 100.1(2)
C46 P4 C50 111.6(2)
C37 P4 Rh2 97.86(14)
C46 P4 Rh2 115.38(15)
C50 P4 Rh2 123.24(15)
S2 O4 Rh2 142.3(2)
C36 N2 C32 116.7(4)
C36 N2 Rh2 122.4(3)
C32 N2 Rh2 120.9(3)
C32 C31 P3 109.9(3)
C32 C31 H31A 109.7
P3 C31 H31A 109.7
C32 C31 H31B 109.7
P3 C31 H31B 109.7
H31A C31 H31B 108.2
N2 C32 C33 121.3(4)
N2 C32 C31 117.9(4)
C33 C32 C31 120.7(4)
C34 C33 C32 121.1(4)
C34 C33 H33 119.4
C32 C33 H33 119.4
C33 C34 C35 118.1(4)
C33 C34 H34 121.0
C35 C34 H34 121.0
C36 C35 C34 119.4(4)
C36 C35 H35 120.3
C34 C35 H35 120.3
N2 C36 C35 123.4(4)
N2 C36 C37 117.1(4)
C35 C36 C37 119.5(4)
C36 C37 P4 111.1(3)
C36 C37 H37A 109.4
P4 C37 H37A 109.4
C36 C37 H37B 109.4
P4 C37 H37B 109.4
H37A C37 H37B 108.0
C39 C38 C41 108.6(4)
C39 C38 C40 109.0(4)
C41 C38 C40 108.7(4)
C39 C38 P3 111.5(3)
C41 C38 P3 105.4(3)
C40 C38 P3 113.4(3)
C38 C39 H39A 109.5
C38 C39 H39B 109.5
H39A C39 H39B 109.5
C38 C39 H39C 109.5
H39A C39 H39C 109.5
H39B C39 H39C 109.5
C38 C40 H40A 109.5
C38 C40 H40B 109.5
H40A C40 H40B 109.5
C38 C40 H40C 109.5
H40A C40 H40C 109.5
H40B C40 H40C 109.5
C38 C41 H41A 109.5
C38 C41 H41B 109.5
H41A C41 H41B 109.5
C38 C41 H41C 109.5
H41A C41 H41C 109.5
H41B C41 H41C 109.5
C43 C42 C44 109.0(4)
C43 C42 C45 111.2(4)
C44 C42 C45 107.1(4)
C43 C42 P3 115.2(3)
C44 C42 P3 106.0(3)
C45 C42 P3 108.0(3)
C42 C43 H43A 109.5
C42 C43 H43B 109.5
H43A C43 H43B 109.5
C42 C43 H43C 109.5
H43A C43 H43C 109.5
H43B C43 H43C 109.5
C42 C44 H44A 109.5
C42 C44 H44B 109.5
H44A C44 H44B 109.5
C42 C44 H44C 109.5
H44A C44 H44C 109.5
H44B C44 H44C 109.5
C42 C45 H45A 109.5
C42 C45 H45B 109.5
H45A C45 H45B 109.5
C42 C45 H45C 109.5
H45A C45 H45C 109.5
H45B C45 H45C 109.5
C47 C46 C49 109.1(4)
C47 C46 C48 107.7(4)
C49 C46 C48 110.2(4)
C47 C46 P4 106.0(3)
C49 C46 P4 114.6(3)
C48 C46 P4 109.0(3)
C46 C47 H47A 109.5
C46 C47 H47B 109.5
H47A C47 H47B 109.5
C46 C47 H47C 109.5
H47A C47 H47C 109.5
H47B C47 H47C 109.5
C46 C48 H48A 109.5
C46 C48 H48B 109.5
H48A C48 H48B 109.5
C46 C48 H48C 109.5
H48A C48 H48C 109.5
H48B C48 H48C 109.5
C46 C49 H49A 109.5
C46 C49 H49B 109.5
H49A C49 H49B 109.5
C46 C49 H49C 109.5
H49A C49 H49C 109.5
H49B C49 H49C 109.5
C53 C50 C51 108.8(4)
C53 C50 C52 108.6(4)
C51 C50 C52 108.2(4)
C53 C50 P4 114.5(3)
C51 C50 P4 111.3(3)
C52 C50 P4 105.2(3)
C50 C51 H51A 109.5
C50 C51 H51B 109.5
H51A C51 H51B 109.5
C50 C51 H51C 109.5
H51A C51 H51C 109.5
H51B C51 H51C 109.5
C50 C52 H52A 109.5
C50 C52 H52B 109.5
H52A C52 H52B 109.5
C50 C52 H52C 109.5
H52A C52 H52C 109.5
H52B C52 H52C 109.5
C50 C53 H53A 109.5
C50 C53 H53B 109.5
H53A C53 H53B 109.5
C50 C53 H53C 109.5
H53A C53 H53C 109.5
H53B C53 H53C 109.5
C60 C54 C55 119.4(4)
C60 C54 S2 120.7(3)
C55 C54 S2 119.8(4)
C56 C55 C54 119.4(5)
C56 C55 H55 120.3
C54 C55 H55 120.3
C57 C56 C55 122.0(5)
C57 C56 H56 119.0
C55 C56 H56 119.0
C56 C57 C59 117.9(5)
C56 C57 C58 121.6(5)
C59 C57 C58 120.5(5)
C57 C58 H58A 109.5
C57 C58 H58B 109.5
H58A C58 H58B 109.5
C57 C58 H58C 109.5
H58A C58 H58C 109.5
H58B C58 H58C 109.5
C60 C59 C57 120.9(5)
C60 C59 H59 119.5
C57 C59 H59 119.5
C54 C60 C59 120.3(4)
C54 C60 H60 119.9
C59 C60 H60 119.9

loop_
_geom_bond_atom_site_label_1
_geom_bond_atom_site_label_2
_geom_bond_distance
Rh1 N1 2.023(3)
Rh1 O1 2.123(3)
Rh1 P2 2.2789(12)
Rh1 P1 2.3013(12)
S1 O2 1.439(3)
S1 O3 1.445(3)
S1 O1 1.461(3)
S1 C24 1.773(4)
P1 C1 1.839(4)
P1 C12 1.869(4)
P1 C8 1.886(4)
P2 C7 1.847(4)
P2 C20 1.883(5)
P2 C16 1.886(5)
N1 C6 1.366(5)
N1 C2 1.373(5)
C1 C2 1.481(6)
C1 H1A 0.9900
C1 H1B 0.9900
C2 C3 1.391(6)
C3 C4 1.378(6)
C3 H3 0.9500
C4 C5 1.375(6)
C4 H4 0.9500
C5 C6 1.387(6)
C5 H5 0.9500
C6 C7 1.498(6)
C7 H7A 0.9900
C7 H7B 0.9900
C8 C9 1.533(6)
C8 C11 1.540(6)
C8 C10 1.541(6)
C9 H9A 0.9800
C9 H9B 0.9800
C9 H9C 0.9800
C10 H10A 0.9800
C10 H10B 0.9800
C10 H10C 0.9800
C11 H11A 0.9800
C11 H11B 0.9800
C11 H11C 0.9800
C12 C13 1.530(6)
C12 C15 1.543(6)
C12 C14 1.544(6)
C13 H13A 0.9800
C13 H13B 0.9800
C13 H13C 0.9800
C14 H14A 0.9800
C14 H14B 0.9800
C14 H14C 0.9800
C15 H15A 0.9800
C15 H15B 0.9800
C15 H15C 0.9800
C16 C17 1.527(6)
C16 C19 1.535(6)
C16 C18 1.538(6)
C17 H17A 0.9800
C17 H17B 0.9800
C17 H17C 0.9800
C18 H18A 0.9800
C18 H18B 0.9800
C18 H18C 0.9800
C19 H19A 0.9800
C19 H19B 0.9800
C19 H19C 0.9800
C20 C22 1.528(6)
C20 C23 1.532(6)
C20 C21 1.534(6)
C21 H21A 0.9800
C21 H21B 0.9800
C21 H21C 0.9800
C22 H22A 0.9800
C22 H22B 0.9800
C22 H22C 0.9800
C23 H23A 0.9800
C23 H23B 0.9800
C23 H23C 0.9800
C24 C30 1.373(6)
C24 C25 1.381(6)
C25 C26 1.399(6)
C25 H25 0.9500
C26 C27 1.390(8)
C26 H26 0.9500
C27 C29 1.368(8)
C27 C28 1.530(7)
C28 H28A 0.9800
C28 H28B 0.9800
C28 H28C 0.9800
C29 C30 1.407(7)
C29 H29 0.9500
C30 H30 0.9500
Rh2 N2 2.017(3)
Rh2 O4 2.109(3)
Rh2 P3 2.2650(12)
Rh2 P4 2.3140(12)
S2 O6B 1.299(16)
S2 O5A 1.364(5)
S2 O4 1.427(3)
S2 O6A 1.530(5)
S2 C54 1.774(4)
S2 O5B 1.805(17)
P3 C31 1.839(4)
P3 C42 1.875(4)
P3 C38 1.881(4)
P4 C37 1.849(4)
P4 C46 1.880(5)
P4 C50 1.891(5)
N2 C36 1.368(5)
N2 C32 1.369(5)
C31 C32 1.489(6)
C31 H31A 0.9900
C31 H31B 0.9900
C32 C33 1.385(6)
C33 C34 1.377(6)
C33 H33 0.9500
C34 C35 1.382(6)
C34 H34 0.9500
C35 C36 1.377(6)
C35 H35 0.9500
C36 C37 1.502(6)
C37 H37A 0.9900
C37 H37B 0.9900
C38 C39 1.526(6)
C38 C41 1.536(6)
C38 C40 1.555(6)
C39 H39A 0.9800
C39 H39B 0.9800
C39 H39C 0.9800
C40 H40A 0.9800
C40 H40B 0.9800
C40 H40C 0.9800
C41 H41A 0.9800
C41 H41B 0.9800
C41 H41C 0.9800
C42 C43 1.522(6)
C42 C44 1.535(6)
C42 C45 1.536(6)
C43 H43A 0.9800
C43 H43B 0.9800
C43 H43C 0.9800
C44 H44A 0.9800
C44 H44B 0.9800
C44 H44C 0.9800
C45 H45A 0.9800
C45 H45B 0.9800
C45 H45C 0.9800
C46 C47 1.528(6)
C46 C49 1.533(6)
C46 C48 1.536(6)
C47 H47A 0.9800
C47 H47B 0.9800
C47 H47C 0.9800
C48 H48A 0.9800
C48 H48B 0.9800
C48 H48C 0.9800
C49 H49A 0.9800
C49 H49B 0.9800
C49 H49C 0.9800
C50 C53 1.534(6)
C50 C51 1.540(6)
C50 C52 1.543(6)
C51 H51A 0.9800
C51 H51B 0.9800
C51 H51C 0.9800
C52 H52A 0.9800
C52 H52B 0.9800
C52 H52C 0.9800
C53 H53A 0.9800
C53 H53B 0.9800
C53 H53C 0.9800
C54 C60 1.369(6)
C54 C55 1.386(6)
C55 C56 1.375(7)
C55 H55 0.9500
C56 C57 1.368(7)
C56 H56 0.9500
C57 C59 1.385(7)
C57 C58 1.510(7)
C58 H58A 0.9800
C58 H58B 0.9800
C58 H58C 0.9800
C59 C60 1.381(6)
C59 H59 0.9500
C60 H60 0.9500

loop_
_geom_torsion_atom_site_label_1
_geom_torsion_atom_site_label_2
_geom_torsion_atom_site_label_3
_geom_torsion_atom_site_label_4
_geom_torsion
O2 S1 O1 Rh1 -96.7(3)
O3 S1 O1 Rh1 34.8(4)
C24 S1 O1 Rh1 150.0(3)
C12 P1 C1 C2 89.8(3)
C8 P1 C1 C2 -154.2(3)
Rh1 P1 C1 C2 -31.0(3)
C6 N1 C2 C3 -4.6(6)
Rh1 N1 C2 C3 170.9(3)
C6 N1 C2 C1 173.3(4)
Rh1 N1 C2 C1 -11.2(5)
P1 C1 C2 N1 30.0(5)
P1 C1 C2 C3 -152.1(4)
N1 C2 C3 C4 2.4(7)
C1 C2 C3 C4 -175.4(4)
C2 C3 C4 C5 0.8(7)
C3 C4 C5 C6 -1.8(7)
C2 N1 C6 C5 3.7(6)
Rh1 N1 C6 C5 -171.9(3)
C2 N1 C6 C7 -176.9(4)
Rh1 N1 C6 C7 7.5(5)
C4 C5 C6 N1 -0.5(7)
C4 C5 C6 C7 -179.9(4)
N1 C6 C7 P2 17.7(5)
C5 C6 C7 P2 -162.8(4)
C20 P2 C7 C6 -155.8(3)
C16 P2 C7 C6 87.1(3)
Rh1 P2 C7 C6 -29.5(3)
C1 P1 C8 C9 84.6(3)
C12 P1 C8 C9 -164.4(3)
Rh1 P1 C8 C9 -21.6(4)
C1 P1 C8 C11 -34.2(4)
C12 P1 C8 C11 76.7(4)
Rh1 P1 C8 C11 -140.5(3)
C1 P1 C8 C10 -157.4(3)
C12 P1 C8 C10 -46.4(4)
Rh1 P1 C8 C10 96.3(3)
C1 P1 C12 C13 66.3(4)
C8 P1 C12 C13 -43.2(4)
Rh1 P1 C12 C13 172.9(3)
C1 P1 C12 C15 -169.1(3)
C8 P1 C12 C15 81.4(3)
Rh1 P1 C12 C15 -62.6(3)
C1 P1 C12 C14 -54.3(3)
C8 P1 C12 C14 -163.8(3)
Rh1 P1 C12 C14 52.3(3)
C7 P2 C16 C17 -167.4(3)
C20 P2 C16 C17 82.5(4)
Rh1 P2 C16 C17 -61.0(4)
C7 P2 C16 C19 -51.3(4)
C20 P2 C16 C19 -161.5(3)
Rh1 P2 C16 C19 55.0(3)
C7 P2 C16 C18 68.9(4)
C20 P2 C16 C18 -41.3(4)
Rh1 P2 C16 C18 175.2(3)
C7 P2 C20 C22 -41.0(4)
C16 P2 C20 C22 70.8(4)
Rh1 P2 C20 C22 -149.7(3)
C7 P2 C20 C23 -164.5(3)
C16 P2 C20 C23 -52.6(4)
Rh1 P2 C20 C23 86.8(3)
C7 P2 C20 C21 79.4(3)
C16 P2 C20 C21 -168.8(3)
Rh1 P2 C20 C21 -29.4(4)
O2 S1 C24 C30 122.5(4)
O3 S1 C24 C30 0.1(5)
O1 S1 C24 C30 -119.3(4)
O2 S1 C24 C25 -56.7(4)
O3 S1 C24 C25 -179.1(4)
O1 S1 C24 C25 61.5(4)
C30 C24 C25 C26 1.0(7)
S1 C24 C25 C26 -179.8(4)
C24 C25 C26 C27 0.7(8)
C25 C26 C27 C29 -2.1(8)
C25 C26 C27 C28 178.4(5)
C26 C27 C29 C30 2.0(8)
C28 C27 C29 C30 -178.5(5)
C25 C24 C30 C29 -1.1(7)
S1 C24 C30 C29 179.7(4)
C27 C29 C30 C24 -0.4(8)
O6B S2 O4 Rh2 -3.6(16)
O5A S2 O4 Rh2 68.5(5)
O6A S2 O4 Rh2 -62.8(4)
C54 S2 O4 Rh2 -171.6(3)
O5B S2 O4 Rh2 91.7(7)
C42 P3 C31 C32 91.3(3)
C38 P3 C31 C32 -152.1(3)
Rh2 P3 C31 C32 -29.0(3)
C36 N2 C32 C33 -0.5(6)
Rh2 N2 C32 C33 177.9(3)
C36 N2 C32 C31 177.1(4)
Rh2 N2 C32 C31 -4.6(5)
P3 C31 C32 N2 24.4(5)
P3 C31 C32 C33 -158.0(4)
N2 C32 C33 C34 1.5(7)
C31 C32 C33 C34 -176.0(4)
C32 C33 C34 C35 -0.8(7)
C33 C34 C35 C36 -0.8(7)
C32 N2 C36 C35 -1.2(6)
Rh2 N2 C36 C35 -179.5(3)
C32 N2 C36 C37 177.5(4)
Rh2 N2 C36 C37 -0.8(5)
C34 C35 C36 N2 1.9(7)
C34 C35 C36 C37 -176.8(4)
N2 C36 C37 P4 22.2(5)
C35 C36 C37 P4 -159.0(4)
C46 P4 C37 C36 90.1(3)
C50 P4 C37 C36 -154.5(3)
Rh2 P4 C37 C36 -28.6(3)
C31 P3 C38 C39 -161.0(3)
C42 P3 C38 C39 -49.3(4)
Rh2 P3 C38 C39 90.8(3)
C31 P3 C38 C41 81.4(3)
C42 P3 C38 C41 -166.9(3)
Rh2 P3 C38 C41 -26.8(3)
C31 P3 C38 C40 -37.5(4)
C42 P3 C38 C40 74.2(4)
Rh2 P3 C38 C40 -145.6(3)
C31 P3 C42 C43 65.9(4)
C38 P3 C42 C43 -44.5(4)
Rh2 P3 C42 C43 174.0(3)
C31 P3 C42 C44 -54.6(3)
C38 P3 C42 C44 -165.0(3)
Rh2 P3 C42 C44 53.4(3)
C31 P3 C42 C45 -169.1(3)
C38 P3 C42 C45 80.5(3)
Rh2 P3 C42 C45 -61.1(3)
C37 P4 C46 C47 -58.5(3)
C50 P4 C46 C47 -165.5(3)
Rh2 P4 C46 C47 47.3(3)
C37 P4 C46 C49 61.8(4)
C50 P4 C46 C49 -45.2(4)
Rh2 P4 C46 C49 167.6(3)
C37 P4 C46 C48 -174.2(3)
C50 P4 C46 C48 78.8(4)
Rh2 P4 C46 C48 -68.4(3)
C37 P4 C50 C53 -36.0(4)
C46 P4 C50 C53 73.4(4)
Rh2 P4 C50 C53 -142.4(3)
C37 P4 C50 C51 -159.9(3)
C46 P4 C50 C51 -50.5(4)
Rh2 P4 C50 C51 93.7(3)
C37 P4 C50 C52 83.1(3)
C46 P4 C50 C52 -167.5(3)
Rh2 P4 C50 C52 -23.3(4)
O6B S2 C54 C60 85.4(12)
O5A S2 C54 C60 24.5(5)
O4 S2 C54 C60 -103.6(4)
O6A S2 C54 C60 145.4(4)
O5B S2 C54 C60 -19.6(8)
O6B S2 C54 C55 -90.8(12)
O5A S2 C54 C55 -151.6(5)
O4 S2 C54 C55 80.3(4)
O6A S2 C54 C55 -30.8(4)
O5B S2 C54 C55 164.2(8)
C60 C54 C55 C56 -0.5(7)
S2 C54 C55 C56 175.7(4)
C54 C55 C56 C57 -0.2(8)
C55 C56 C57 C59 1.6(8)
C55 C56 C57 C58 -178.0(5)
C56 C57 C59 C60 -2.3(7)
C58 C57 C59 C60 177.2(5)
C55 C54 C60 C59 -0.3(7)
S2 C54 C60 C59 -176.4(4)
C57 C59 C60 C54 1.7(7)
